data_7221475
loop_
_publ_author_name
'Eisenmann, B.'
'Limartha, H.'
'Schaefer, H.'
'Graf, H.A.'

_publ_section_title
;
 Zur Kenntnis von Ca4 Sb2 O
;
_journal_name_full
;
Zeitschrift fuer Naturforschung, Teil B. Anorganische Chemie, Organische 
Chemie (33,1978-41,1986)
;
_journal_page_first 1518
_journal_page_last 1524
_journal_volume 35
_journal_year 1980
_chemical_formula_sum 'Ca4 O Sb2'
_chemical_name_systematic 'Ca4 Sb2 O'
_space_group_IT_number 139
_symmetry_space_group_name_Hall '-I 4 2'
_symmetry_space_group_name_H-M 'I 4/m m m'
_cell_angle_alpha 90
_cell_angle_beta 90
_cell_angle_gamma 90
_cell_formula_units_Z 2
_cell_length_a 4.677
_cell_length_b 4.677
_cell_length_c 16.342
_cell_volume 357.470
_citation_journal_id_ASTM ZNBAD2
_cod_data_source_file Eisenmann_ZNBAD2_1980_8.cif
_cod_data_source_block Ca4O1Sb2
_cod_original_cell_volume 357.4703
_cod_original_formula_sum 'Ca4 O1 Sb2'
_cod_database_code 7221475

loop_
_symmetry_equiv_pos_as_xyz
x,y,z
-y,x,z
-x,-y,z
y,-x,z
x,-y,-z
y,x,-z
-x,y,-z
-y,-x,-z
-x,-y,-z
y,-x,-z
x,y,-z
-y,x,-z
-x,y,z
-y,-x,z
x,-y,z
y,x,z
x+1/2,y+1/2,z+1/2
-y+1/2,x+1/2,z+1/2
-x+1/2,-y+1/2,z+1/2
y+1/2,-x+1/2,z+1/2
x+1/2,-y+1/2,-z+1/2
y+1/2,x+1/2,-z+1/2
-x+1/2,y+1/2,-z+1/2
-y+1/2,-x+1/2,-z+1/2
-x+1/2,-y+1/2,-z+1/2
y+1/2,-x+1/2,-z+1/2
x+1/2,y+1/2,-z+1/2
-y+1/2,x+1/2,-z+1/2
-x+1/2,y+1/2,z+1/2
-y+1/2,-x+1/2,z+1/2
x+1/2,-y+1/2,z+1/2
y+1/2,x+1/2,z+1/2

loop_
_atom_site_label
_atom_site_type_symbol
_atom_site_fract_x
_atom_site_fract_y
_atom_site_fract_z
_atom_site_occupancy
_atom_site_U_iso_or_equiv
Ca1 Ca+2 0 0.5 0 1 0.0
Ca2 Ca+2 0 0 0.3332 1 0.0
O1 O-2 0 0 0.5 1 0.0
Sb1 Sb-3 0 0 0.1387 1 0.0
